data_4002902
loop_
_publ_author_name
'Dong, Xi-Yan'
'Huang, Hui-Lin'
'Wang, Jia-Yin'
'Li, Hai-Yang'
'Zang, Shuang-Quan'

_publ_section_title
;
 A Flexible Fluorescent SCC-MOF for Switchable Molecule Identification and
 Temperature Display
;
_journal_issue 6
_journal_name_full 'Chemistry of Materials'
_journal_page_first 2160
_journal_paper_doi 10.1021/acs.chemmater.8b00611
_journal_volume 30
_journal_year 2018
_chemical_formula_moiety 'C60 H82 Ag10 F6 N4 O10 P2 S6, 8(C H Cl3)'
_chemical_formula_sum 'C68 H90 Ag10 Cl24 F6 N4 O10 P2 S6'
_chemical_formula_weight 3421.23
_space_group_crystal_system triclinic
_space_group_IT_number 2
_space_group_name_Hall '-P 1'
_space_group_name_H-M_alt 'P -1'
_symmetry_space_group_name_Hall '-P 1'
_symmetry_space_group_name_H-M 'P -1'
_atom_sites_solution_hydrogens geom
_atom_sites_solution_primary dual
_audit_creation_date 2017-08-15
_audit_creation_method
;
Olex2 1.2
(compiled 2016.11.07 svn.r3352 for OlexSys, GUI svn.r5261)
;
_cell_angle_alpha 68.329(2)
_cell_angle_beta 75.094(2)
_cell_angle_gamma 89.5700(10)
_cell_formula_units_Z 1
_cell_length_a 12.2045(2)
_cell_length_b 14.4774(3)
_cell_length_c 18.3489(3)
_cell_measurement_reflns_used 15796
_cell_measurement_temperature 220.00(10)
_cell_measurement_theta_max 72.5830
_cell_measurement_theta_min 3.3170
_cell_volume 2897.67(10)
_computing_cell_refinement 'CrysAlisPro 1.171.39.28b (Rigaku OD, 2015)'
_computing_data_collection 'CrysAlisPro 1.171.39.28b (Rigaku OD, 2015)'
_computing_data_reduction 'CrysAlisPro 1.171.39.28b (Rigaku OD, 2015)'
_computing_molecular_graphics 'Olex2 (Dolomanov et al., 2009)'
_computing_publication_material 'Olex2 (Dolomanov et al., 2009)'
_computing_structure_refinement 'ShelXL (Sheldrick, 2015)'
_computing_structure_solution 'ShelXT (Sheldrick, 2015)'
_diffrn_ambient_environment N~2~
_diffrn_ambient_temperature 220.00(10)
_diffrn_detector 'CCD plate'
_diffrn_measured_fraction_theta_full 0.992
_diffrn_measured_fraction_theta_max 0.992
_diffrn_measurement_details
;
List of Runs (angles in degrees, time in seconds):

  # Type    Start    End  Width  t~exp~   \w     \q     \k     \f   Frames
--------------------------------------------------------------------------
  1  \w      7.00  53.00   0.25    0.25    --   45.20  38.00-150.00  184
  2  \w    -43.00  81.00   0.25    0.25    --   45.20 -77.00-120.00  496
  3  \w     15.00 135.00   0.25    0.25    --   45.20  57.00  60.00  480
  4  \w     18.00 135.00   0.25    0.25    --   45.20  57.00 -60.00  468
  5  \w     91.00 130.00   0.25    0.25    --   45.20  38.00-150.00  156
  6  \w     61.00 104.00   0.25    0.35    --  100.80 -82.00   0.00  172
  7  \w     29.00 140.00   0.25    0.35    --  100.80 -82.00  60.00  444
  8  \w     56.00 126.00   0.25    0.35    --  100.80 -61.00-120.00  280
  9  \w     92.00 127.00   0.25    0.35    --  100.80  30.00 -30.00  140
 10  \w     55.00  81.00   0.25    0.35    --  100.80  30.00 -30.00  104
 11  \w    153.00 189.00   0.25    0.35    --  100.80  30.00 -30.00  144
 12  \w     14.00  45.00   0.25    0.35    --  100.80 -82.00   0.00  124
 13  \w    125.00 180.00   0.25    0.35    --  100.80   0.00-150.00  220
 14  \w     24.00  52.00   0.25    0.35    --  100.80 -82.00 120.00  112
 15  \w     91.00 132.00   0.25    0.35    --  100.80 -30.00 120.00  164
 16  \w     11.00  75.00   0.25    0.35    --  100.80 -30.00 120.00  256
 17  \w     79.00 130.00   0.25    0.35    --  100.80 -82.00 120.00  204
 18  \w     32.00 107.00   0.25    0.35    --  100.80   0.00-150.00  300
 19  \w     55.00 124.00   0.25    0.35    --  100.80  30.00  60.00  276
 20  \w    142.00 190.00   0.25    0.35    --  100.80  30.00  60.00  192
 21  \w     32.00 103.00   0.25    0.35    --  100.80 -82.00-150.00  284
 22  \w     55.00 132.00   0.25    0.35    --  100.80 -82.00 -90.00  308
 23  \w     11.00  37.00   0.25    0.35    --  100.80 -61.00-120.00  104
 24  \w     11.00 107.00   0.25    0.35    --  100.80 -61.00  60.00  384
;
_diffrn_measurement_device 'four-circle diffractometer'
_diffrn_measurement_device_type 'XtaLAB AFC12 (RINC): Kappa single'
_diffrn_measurement_method '\w scans'
_diffrn_orient_matrix_type 'CrysAlisPro convention (1999,Acta A55,543-557)'
_diffrn_orient_matrix_UB_11 0.0528582000
_diffrn_orient_matrix_UB_12 -0.0745678000
_diffrn_orient_matrix_UB_13 0.0631149000
_diffrn_orient_matrix_UB_21 0.0987365000
_diffrn_orient_matrix_UB_22 0.0798363000
_diffrn_orient_matrix_UB_23 -0.0223043000
_diffrn_orient_matrix_UB_31 -0.0684356000
_diffrn_orient_matrix_UB_32 0.0360942000
_diffrn_orient_matrix_UB_33 0.0659006000
_diffrn_radiation_monochromator graphite
_diffrn_radiation_probe x-ray
_diffrn_radiation_type CuK\a
_diffrn_radiation_wavelength 1.54184
_diffrn_reflns_av_R_equivalents 0.0686
_diffrn_reflns_av_unetI/netI 0.0731
_diffrn_reflns_Laue_measured_fraction_full 0.992
_diffrn_reflns_Laue_measured_fraction_max 0.992
_diffrn_reflns_limit_h_max 14
_diffrn_reflns_limit_h_min -14
_diffrn_reflns_limit_k_max 17
_diffrn_reflns_limit_k_min -15
_diffrn_reflns_limit_l_max 21
_diffrn_reflns_limit_l_min -20
_diffrn_reflns_number 24822
_diffrn_reflns_point_group_measured_fraction_full 0.992
_diffrn_reflns_point_group_measured_fraction_max 0.992
_diffrn_reflns_theta_full 64.998
_diffrn_reflns_theta_max 64.998
_diffrn_reflns_theta_min 2.694
_diffrn_source 'fine-focus sealed X-ray tube'
_diffrn_source_type 'Enhance (Cu) X-ray Source'
_exptl_absorpt_coefficient_mu 20.093
_exptl_absorpt_correction_T_max 1.00000
_exptl_absorpt_correction_T_min 0.10349
_exptl_absorpt_correction_type multi-scan
_exptl_absorpt_process_details
;
CrysAlisPro 1.171.39.28b (Rigaku Oxford Diffraction, 2015)
Empirical absorption correction using spherical harmonics,
 implemented in SCALE3 ABSPACK scaling algorithm.
;
_exptl_crystal_colour colourless
_exptl_crystal_colour_primary colourless
_exptl_crystal_density_diffrn 1.961
_exptl_crystal_description block
_exptl_crystal_F_000 1664
_exptl_crystal_size_max 0.2
_exptl_crystal_size_mid 0.19
_exptl_crystal_size_min 0.13
_refine_diff_density_max 2.416
_refine_diff_density_min -1.876
_refine_diff_density_rms 0.217
_refine_ls_extinction_method none
_refine_ls_goodness_of_fit_ref 1.023
_refine_ls_hydrogen_treatment constr
_refine_ls_matrix_type full
_refine_ls_number_parameters 580
_refine_ls_number_reflns 9770
_refine_ls_number_restraints 42
_refine_ls_restrained_S_all 1.025
_refine_ls_R_factor_all 0.0783
_refine_ls_R_factor_gt 0.0735
_refine_ls_shift/su_max 0.001
_refine_ls_shift/su_mean 0.000
_refine_ls_structure_factor_coef Fsqd
_refine_ls_weighting_details 'w=1/[\s^2^(Fo^2^)+(0.1301P)^2^+15.9869P] where P=(Fo^2^+2Fc^2^)/3'
_refine_ls_weighting_scheme calc
_refine_ls_wR_factor_gt 0.2023
_refine_ls_wR_factor_ref 0.2068
_reflns_Friedel_coverage 0.000
_reflns_number_gt 8644
_reflns_number_total 9770
_reflns_threshold_expression 'I > 2\s(I)'
_cod_data_source_file cm8b00611_si_005.cif
_cod_data_source_block ag10bpy_chcl3_220k
_cod_depositor_comments 'Adding full bibliography for 4002893--4002902.cif.'
_cod_database_code 4002902
_chemical_oxdiff_formula 'C H O N S Ag'
_shelx_space_group_comment
;
The symmetry employed for this shelxl refinement is uniquely defined
by the following loop, which should always be used as a source of
symmetry information in preference to the above space-group names.
They are only intended as comments.
;
_reflns_odcompleteness_completeness 99.07
_reflns_odcompleteness_iscentric 1
_reflns_odcompleteness_theta 66.97
_olex2_refinement_description
;
1. Fixed Uiso
 At 1.2 times of:
  All C(H) groups, All C(H,H) groups
 At 1.5 times of:
  All C(H,H,H) groups, All O(H) groups
2. Restrained distances
 Cl3-C34
 1.78 with sigma of 0.01
 Cl3B-Cl2B \\sim Cl2B-Cl1B \\sim Cl1B-Cl3B
 with sigma of 0.01
 Cl2-C34 \\sim Cl3-C34 \\sim Cl1-C34
 with sigma of 0.01
 Cl2B-C34B \\sim Cl3B-C34B \\sim Cl1B-C34B \\sim Cl3-C34 \\sim Cl1-C34 \\sim
Cl2-C34
 with sigma of 0.01
 Cl5B-Cl6B \\sim Cl6B-Cl4
 with sigma of 0.01
 Cl5-C33 \\sim Cl5B-C33 \\sim Cl6-C33 \\sim Cl6B-C33 \\sim Cl4-C33
 with sigma of 0.01
3. Uiso/Uaniso restraints and constraints
C34 \\sim C34B: within 2A with sigma of 0.01 and sigma for terminal atoms of
0.02
Cl1 \\sim Cl2 \\sim Cl3 \\sim Cl3B \\sim Cl1B \\sim Cl2B: within 2A with sigma
of 0.01 and sigma for terminal atoms of 0.02
Cl4 \\sim Cl6 \\sim Cl6B \\sim Cl5 \\sim Cl5B: within 2A with sigma of 0.01 and
sigma for terminal atoms of 0.02
Uanis(C10) \\sim Ueq: with sigma of 0.01 and sigma for terminal atoms of 0.02
4. Others
 Fixed Sof: Cl1(0.5) Cl2(0.5) Cl3(0.5) Cl3B(0.5) Cl1B(0.5) Cl2B(0.5) C34(0.5)
 H34(0.5) C34B(0.5) H34B(0.5) Cl6(0.5) Cl6B(0.5) Cl5(0.5) Cl5B(0.5) H33A(0.5)
 H33(0.5)
5.a Ternary CH refined with riding coordinates:
 C34(H34), C34B(H34B), C33(H33A), C33(H33), C32(H32), C31(H31)
5.b Aromatic/amide H refined with riding coordinates:
 C13(H13), C14(H14), C16(H16), C17(H17), C18(H18), C19(H19), C21(H21),
 C22(H22), C24(H24), C25(H25), C26(H26), C27(H27), C28(H28)
5.c Idealised Me refined as rotating group:
 C2(H2A,H2B,H2C), C3(H3A,H3B,H3C), C4(H4A,H4B,H4C), C6(H6A,H6B,H6C), C7(H7A,
 H7B,H7C), C8(H8A,H8B,H8C), C10(H10A,H10B,H10C), C11(H11A,H11B,H11C), C12(H12A,
 H12B,H12C)
5.d Idealised tetrahedral OH refined as rotating group:
 O5(H5)
comments: The C11 in terminal t-butyl mercaptan group was slightly 
disordered. Its ADP was restrained with "ISOR" command. Four CHCl3 
molecules were assigned from a difference Fourier map. 
Two of them could be located easily due to the strong hydrogen bond and 
lone pair electrons interaction with the host framework, and refined 
anisotropically. The other two are highly disordered in the cavity. 
The disordered models obtained by splitting each CHCl3 over two sites 
with fixed occupancy ratio of 0.75:0.25 and 0.5:0.5, respectively. 
The disordered CHCl3 molecules were kept isotropic, and restrained 
using "SADI" and "SIMU" commands.
;
_shelx_shelxl_version_number 2016/6
_olex2_submission_special_instructions 'No special instructions were received'
_oxdiff_exptl_absorpt_empirical_details
;
Empirical correction (ABSPACK) includes:
- Absorption correction using spherical harmonics
- Frame scaling
;
_oxdiff_exptl_absorpt_empirical_full_max 5.060
_oxdiff_exptl_absorpt_empirical_full_min 0.347

loop_
_space_group_symop_operation_xyz
'x, y, z'
'-x, -y, -z'

loop_
_atom_site_label
_atom_site_type_symbol
_atom_site_fract_x
_atom_site_fract_y
_atom_site_fract_z
_atom_site_U_iso_or_equiv
_atom_site_adp_type
_atom_site_occupancy
_atom_site_site_symmetry_order
_atom_site_calc_flag
_atom_site_refinement_flags_posn
_atom_site_refinement_flags_adp
_atom_site_refinement_flags_occupancy
_atom_site_disorder_assembly
_atom_site_disorder_group
Ag1 Ag -0.35003(5) -0.22479(4) 0.47222(4) 0.03947(19) Uani 1 1 d . . . . .
Ag2 Ag -0.32783(5) -0.38131(4) 0.40352(4) 0.0402(2) Uani 1 1 d . . . . .
Ag3 Ag -0.47063(6) -0.57396(6) 0.32842(4) 0.0511(2) Uani 1 1 d . . . . .
Ag4 Ag -0.57892(5) -0.44537(4) 0.43832(3) 0.03534(19) Uani 1 1 d . . . . .
Ag5 Ag -0.67174(7) -0.29436(6) 0.54181(5) 0.0629(3) Uani 1 1 d . . . . .
S1 S -0.30301(16) -0.52668(13) 0.36433(11) 0.0298(4) Uani 1 1 d . . . . .
S2 S -0.50958(16) -0.28154(13) 0.41799(11) 0.0298(4) Uani 1 1 d . . . . .
S3 S -0.65527(16) -0.59343(14) 0.43369(11) 0.0305(4) Uani 1 1 d . . . . .
P1 P -0.50613(18) -0.13627(14) 0.60623(12) 0.0328(4) Uani 1 1 d . . . . .
F1 F 0.0142(8) -0.1504(10) 0.2125(5) 0.126(4) Uani 1 1 d . . . . .
F2 F 0.0657(7) -0.2204(9) 0.3192(7) 0.117(3) Uani 1 1 d . . . . .
F3 F 0.0331(7) -0.0718(7) 0.2857(6) 0.107(3) Uani 1 1 d . . . . .
O1 O -0.1728(6) -0.2573(6) 0.3223(5) 0.067(2) Uani 1 1 d . . . . .
O2 O -0.1650(6) -0.1584(5) 0.3908(4) 0.0505(16) Uani 1 1 d . . . . .
O3 O -0.4313(6) -0.1080(4) 0.5199(3) 0.0417(14) Uani 1 1 d . . . . .
O4 O -0.5763(6) -0.2351(4) 0.6445(4) 0.0485(15) Uani 1 1 d . . . . .
O5 O -0.5881(6) -0.0535(4) 0.6089(3) 0.0415(13) Uani 1 1 d . . . . .
H5 H -0.571914 -0.006632 0.563704 0.062 Uiso 1 1 calc GR . . . .
N1 N -0.4738(7) -0.5360(6) 0.1970(4) 0.0501(19) Uani 1 1 d . . . . .
N2 N -0.8072(6) -0.1858(6) 0.5304(5) 0.0469(18) Uani 1 1 d . . . . .
C1 C -0.1739(7) -0.4989(7) 0.2769(5) 0.0401(19) Uani 1 1 d . . . . .
C2 C -0.0714(9) -0.4858(11) 0.3050(7) 0.066(3) Uani 1 1 d . . . . .
H2A H -0.070016 -0.544270 0.352644 0.099 Uiso 1 1 calc GR . . . .
H2B H -0.075810 -0.427143 0.318864 0.099 Uiso 1 1 calc GR . . . .
H2C H -0.002580 -0.477671 0.261691 0.099 Uiso 1 1 calc GR . . . .
C3 C -0.1863(10) -0.4023(8) 0.2093(6) 0.057(3) Uani 1 1 d . . . . .
H3A H -0.199034 -0.349598 0.230458 0.086 Uiso 1 1 calc GR . . . .
H3B H -0.250440 -0.412230 0.190069 0.086 Uiso 1 1 calc GR . . . .
H3C H -0.117255 -0.383519 0.164576 0.086 Uiso 1 1 calc GR . . . .
C4 C -0.1691(10) -0.5859(8) 0.2484(7) 0.067(3) Uani 1 1 d . . . . .
H4A H -0.233651 -0.588100 0.227120 0.100 Uiso 1 1 calc GR . . . .
H4B H -0.171798 -0.648018 0.294006 0.100 Uiso 1 1 calc GR . . . .
H4C H -0.098941 -0.576831 0.205926 0.100 Uiso 1 1 calc GR . . . .
C5 C -0.5153(8) -0.1981(6) 0.3129(5) 0.0368(18) Uani 1 1 d . . . . .
C6 C -0.4229(10) -0.1123(7) 0.2837(6) 0.057(3) Uani 1 1 d . . . . .
H6A H -0.348862 -0.137998 0.279104 0.085 Uiso 1 1 calc GR . . . .
H6B H -0.435455 -0.079854 0.322527 0.085 Uiso 1 1 calc GR . . . .
H6C H -0.425495 -0.064322 0.230881 0.085 Uiso 1 1 calc GR . . . .
C7 C -0.6301(10) -0.1626(10) 0.3189(7) 0.070(3) Uani 1 1 d . . . . .
H7A H -0.645217 -0.128622 0.356694 0.105 Uiso 1 1 calc GR . . . .
H7B H -0.686680 -0.219218 0.338471 0.105 Uiso 1 1 calc GR . . . .
H7C H -0.633647 -0.116815 0.265632 0.105 Uiso 1 1 calc GR . . . .
C8 C -0.4864(11) -0.2556(8) 0.2577(5) 0.057(3) Uani 1 1 d . . . . .
H8A H -0.533090 -0.319047 0.283015 0.086 Uiso 1 1 calc GR . . . .
H8B H -0.406617 -0.267327 0.248886 0.086 Uiso 1 1 calc GR . . . .
H8C H -0.501075 -0.217329 0.205886 0.086 Uiso 1 1 calc GR . . . .
C9 C -0.7888(8) -0.5655(7) 0.4004(6) 0.045(2) Uani 1 1 d . . . . .
C10 C -0.7671(13) -0.4678(12) 0.3302(11) 0.105(6) Uani 1 1 d . U . . .
H10A H -0.693972 -0.464603 0.292147 0.157 Uiso 1 1 calc GR . . . .
H10B H -0.766268 -0.414073 0.349668 0.157 Uiso 1 1 calc GR . . . .
H10C H -0.826750 -0.461098 0.302913 0.157 Uiso 1 1 calc GR . . . .
C11 C -0.8831(10) -0.5793(16) 0.4708(9) 0.103(6) Uani 1 1 d . . . . .
H11A H -0.866139 -0.538531 0.498991 0.155 Uiso 1 1 calc GR . . . .
H11B H -0.895183 -0.649007 0.507224 0.155 Uiso 1 1 calc GR . . . .
H11C H -0.951263 -0.559562 0.453461 0.155 Uiso 1 1 calc GR . . . .
C12 C -0.8094(13) -0.6448(13) 0.3673(12) 0.099(5) Uani 1 1 d . . . . .
H12A H -0.823486 -0.710296 0.411013 0.148 Uiso 1 1 calc GR . . . .
H12B H -0.742765 -0.643324 0.324347 0.148 Uiso 1 1 calc GR . . . .
H12C H -0.874950 -0.631097 0.345640 0.148 Uiso 1 1 calc GR . . . .
C13 C -0.4644(12) -0.6092(8) 0.1698(6) 0.066(3) Uani 1 1 d . . . . .
H13 H -0.449764 -0.671994 0.203712 0.079 Uiso 1 1 calc R . . . .
C14 C -0.4750(12) -0.5979(8) 0.0943(6) 0.066(3) Uani 1 1 d . . . . .
H14 H -0.469148 -0.653256 0.078880 0.079 Uiso 1 1 calc R . . . .
C15 C -0.4940(8) -0.5079(6) 0.0408(5) 0.0387(18) Uani 1 1 d . . . . .
C16 C -0.4977(14) -0.4309(8) 0.0684(6) 0.073(4) Uani 1 1 d . . . . .
H16 H -0.506038 -0.365873 0.034394 0.088 Uiso 1 1 calc R . . . .
C17 C -0.4892(14) -0.4497(9) 0.1458(7) 0.074(4) Uani 1 1 d . . . . .
H17 H -0.495061 -0.395984 0.163241 0.089 Uiso 1 1 calc R . . . .
C18 C -0.8060(9) -0.1125(7) 0.5575(7) 0.052(2) Uani 1 1 d . . . . .
H18 H -0.751463 -0.110582 0.585121 0.062 Uiso 1 1 calc R . . . .
C19 C -0.8787(8) -0.0403(7) 0.5478(7) 0.051(2) Uani 1 1 d . . . . .
H19 H -0.874049 0.009135 0.568980 0.061 Uiso 1 1 calc R . . . .
C20 C -0.9600(7) -0.0393(6) 0.5066(5) 0.0335(17) Uani 1 1 d . . . . .
C21 C -0.9638(8) -0.1179(7) 0.4813(6) 0.049(2) Uani 1 1 d . . . . .
H21 H -1.019064 -0.123516 0.455309 0.058 Uiso 1 1 calc R . . . .
C22 C -0.8872(9) -0.1870(8) 0.4941(7) 0.056(3) Uani 1 1 d . . . . .
H22 H -0.891678 -0.239139 0.475733 0.067 Uiso 1 1 calc R . . . .
C23 C -0.4174(8) -0.1293(6) 0.6706(5) 0.0389(18) Uani 1 1 d . . . . .
C24 C -0.3016(9) -0.1222(9) 0.6437(7) 0.061(3) Uani 1 1 d . . . . .
H24 H -0.267871 -0.121673 0.591337 0.073 Uiso 1 1 calc R . . . .
C25 C -0.2327(12) -0.1157(13) 0.6901(9) 0.089(5) Uani 1 1 d . . . . .
H25 H -0.153070 -0.109835 0.669473 0.107 Uiso 1 1 calc R . . . .
C26 C -0.2808(14) -0.1178(11) 0.7668(9) 0.087(5) Uani 1 1 d . . . . .
H26 H -0.234540 -0.114317 0.799630 0.104 Uiso 1 1 calc R . . . .
C27 C -0.3958(12) -0.1251(9) 0.7949(7) 0.068(3) Uani 1 1 d . . . . .
H27 H -0.429155 -0.126985 0.847775 0.081 Uiso 1 1 calc R . . . .
C28 C -0.4645(10) -0.1296(8) 0.7469(6) 0.053(2) Uani 1 1 d . . . . .
H28 H -0.544013 -0.133049 0.766803 0.063 Uiso 1 1 calc R . . . .
C29 C -0.1277(8) -0.1943(7) 0.3387(6) 0.047(2) Uani 1 1 d . . . . .
C30 C -0.0035(10) -0.1590(10) 0.2884(7) 0.069(3) Uani 1 1 d . . . . .
Cl1 Cl -0.3177(15) -0.1824(13) 0.0209(10) 0.177(5) Uiso 0.5 1 d D U P A 1
Cl2 Cl -0.1885(14) -0.1226(13) 0.0981(10) 0.164(5) Uiso 0.5 1 d D U P A 1
Cl3 Cl -0.101(3) -0.144(3) -0.055(2) 0.298(11) Uiso 0.5 1 d D U P A 1
Cl3B Cl -0.1170(18) -0.0694(16) -0.0768(12) 0.204(7) Uiso 0.5 1 d D U P B 2
Cl1B Cl -0.017(2) -0.182(2) 0.0292(15) 0.288(11) Uiso 0.5 1 d D U P B 2
Cl2B Cl -0.158(3) -0.061(2) 0.0669(16) 0.276(11) Uiso 0.5 1 d D U P B 2
C34 C -0.187(2) -0.205(3) 0.047(2) 0.27(3) Uiso 0.5 1 d D U P A 1
H34 H -0.175785 -0.275057 0.075734 0.319 Uiso 0.5 1 calc R . P A 1
C34B C -0.158(3) -0.154(2) 0.0262(13) 0.26(3) Uiso 0.5 1 d D U P B 2
H34B H -0.221976 -0.207191 0.047133 0.315 Uiso 0.5 1 calc R . P B 2
Cl4 Cl -0.7329(9) -0.2647(8) 0.1450(6) 0.207(4) Uiso 1 1 d D U . . .
Cl6 Cl -0.6553(16) -0.1462(14) -0.0307(8) 0.182(6) Uiso 0.5 1 d D U P C 1
Cl6B Cl -0.734(2) -0.1739(17) -0.0136(10) 0.232(8) Uiso 0.5 1 d D U P C 2
Cl5 Cl -0.657(2) -0.0707(18) 0.0960(15) 0.254(9) Uiso 0.5 1 d D U P C 1
Cl5B Cl -0.5695(19) -0.112(2) 0.0374(18) 0.308(12) Uiso 0.5 1 d D U P C 2
C33 C -0.710(2) -0.1532(13) 0.0658(7) 0.165(10) Uiso 1 1 d D . . . .
H33A H -0.759079 -0.104085 0.079836 0.198 Uiso 0.5 1 calc R . P C 2
H33 H -0.788092 -0.134093 0.066321 0.198 Uiso 0.5 1 calc R . P C 1
Cl9 Cl -0.1640(6) -0.4460(5) 0.0232(3) 0.141(2) Uani 1 1 d . . . . .
Cl7 Cl -0.2157(5) -0.3566(5) -0.1301(4) 0.160(3) Uani 1 1 d . . . . .
Cl8 Cl -0.1521(7) -0.5528(5) -0.0795(4) 0.159(2) Uani 1 1 d . . . . .
C32 C -0.1322(13) -0.4319(13) -0.0743(10) 0.100(5) Uani 1 1 d . . . . .
H32 H -0.051407 -0.405004 -0.100707 0.120 Uiso 1 1 calc R . . . .
Cl10 Cl -0.1870(5) 0.2700(3) 0.1308(3) 0.1121(14) Uani 1 1 d . . . . .
Cl11 Cl -0.1959(4) 0.0601(3) 0.2126(4) 0.1320(19) Uani 1 1 d . . . . .
Cl12 Cl -0.0397(3) 0.1891(3) 0.2335(3) 0.0989(11) Uani 1 1 d . . . . .
C31 C -0.1763(13) 0.1756(13) 0.2180(9) 0.091(4) Uani 1 1 d . . . . .
H31 H -0.235788 0.179088 0.264904 0.110 Uiso 1 1 calc R . . . .

loop_
_atom_site_aniso_label
_atom_site_aniso_U_11
_atom_site_aniso_U_22
_atom_site_aniso_U_33
_atom_site_aniso_U_23
_atom_site_aniso_U_13
_atom_site_aniso_U_12
Ag1 0.0486(4) 0.0323(3) 0.0471(4) -0.0247(3) -0.0151(3) 0.0116(3)
Ag2 0.0450(4) 0.0328(3) 0.0453(4) -0.0257(3) -0.0002(3) 0.0034(3)
Ag3 0.0466(4) 0.0767(5) 0.0316(3) -0.0204(3) -0.0137(3) 0.0124(3)
Ag4 0.0419(3) 0.0284(3) 0.0391(3) -0.0134(2) -0.0161(3) 0.0045(2)
Ag5 0.0620(5) 0.0533(4) 0.0500(4) -0.0033(3) -0.0016(3) 0.0375(4)
S1 0.0370(9) 0.0261(9) 0.0293(9) -0.0162(7) -0.0054(7) 0.0091(7)
S2 0.0359(9) 0.0284(9) 0.0321(9) -0.0170(7) -0.0132(7) 0.0111(7)
S3 0.0353(9) 0.0295(9) 0.0319(9) -0.0140(7) -0.0148(7) 0.0087(7)
P1 0.0461(11) 0.0240(9) 0.0327(10) -0.0131(8) -0.0152(8) 0.0102(8)
F1 0.092(6) 0.196(11) 0.070(5) -0.059(6) 0.026(4) -0.052(7)
F2 0.055(4) 0.140(8) 0.147(9) -0.052(7) -0.016(5) 0.024(5)
F3 0.079(5) 0.109(7) 0.121(7) -0.055(6) 0.013(5) -0.044(5)
O1 0.062(4) 0.074(5) 0.059(4) -0.042(4) 0.019(3) -0.028(4)
O2 0.047(4) 0.050(4) 0.061(4) -0.034(3) -0.008(3) 0.000(3)
O3 0.064(4) 0.029(3) 0.036(3) -0.015(2) -0.016(3) 0.022(3)
O4 0.060(4) 0.032(3) 0.058(4) -0.017(3) -0.022(3) -0.001(3)
O5 0.059(4) 0.038(3) 0.034(3) -0.018(3) -0.017(3) 0.019(3)
N1 0.062(5) 0.055(5) 0.031(4) -0.010(3) -0.017(3) 0.009(4)
N2 0.040(4) 0.040(4) 0.055(4) -0.012(4) -0.011(3) 0.019(3)
C1 0.038(4) 0.047(5) 0.037(4) -0.019(4) -0.006(3) 0.012(4)
C2 0.037(5) 0.107(10) 0.064(7) -0.042(7) -0.016(5) 0.013(5)
C3 0.071(7) 0.050(6) 0.037(5) -0.007(4) -0.008(5) -0.001(5)
C4 0.069(7) 0.057(6) 0.065(7) -0.038(6) 0.018(5) 0.004(5)
C5 0.049(5) 0.031(4) 0.029(4) -0.010(3) -0.012(3) 0.004(3)
C6 0.076(7) 0.038(5) 0.051(6) -0.010(4) -0.019(5) 0.000(5)
C7 0.062(7) 0.084(8) 0.049(6) -0.002(6) -0.026(5) 0.029(6)
C8 0.086(8) 0.058(6) 0.027(4) -0.018(4) -0.012(4) 0.003(5)
C9 0.038(4) 0.048(5) 0.052(5) -0.015(4) -0.025(4) 0.008(4)
C10 0.077(8) 0.094(9) 0.125(11) 0.009(8) -0.073(8) 0.009(7)
C11 0.037(6) 0.185(18) 0.090(10) -0.048(11) -0.027(6) 0.039(8)
C12 0.077(9) 0.115(12) 0.169(16) -0.099(12) -0.073(10) 0.033(8)
C13 0.120(10) 0.040(5) 0.044(5) -0.010(4) -0.040(6) 0.017(6)
C14 0.124(10) 0.039(5) 0.047(5) -0.015(4) -0.044(6) 0.014(6)
C15 0.047(5) 0.033(4) 0.034(4) -0.013(3) -0.010(3) 0.004(4)
C16 0.143(12) 0.044(6) 0.042(5) -0.016(5) -0.041(7) 0.032(7)
C17 0.144(12) 0.055(6) 0.044(6) -0.026(5) -0.048(7) 0.028(7)
C18 0.050(5) 0.049(5) 0.072(7) -0.026(5) -0.038(5) 0.020(4)
C19 0.047(5) 0.048(5) 0.072(6) -0.030(5) -0.030(5) 0.018(4)
C20 0.031(4) 0.029(4) 0.041(4) -0.013(3) -0.011(3) 0.008(3)
C21 0.040(5) 0.050(5) 0.069(6) -0.031(5) -0.026(4) 0.016(4)
C22 0.055(6) 0.043(5) 0.082(7) -0.039(5) -0.018(5) 0.020(4)
C23 0.045(5) 0.031(4) 0.038(4) -0.007(3) -0.016(4) 0.007(3)
C24 0.054(6) 0.070(7) 0.049(6) -0.010(5) -0.015(5) 0.007(5)
C25 0.059(7) 0.120(12) 0.077(9) -0.017(8) -0.028(7) -0.004(7)
C26 0.099(11) 0.083(9) 0.081(9) -0.008(7) -0.062(9) -0.005(8)
C27 0.097(10) 0.060(7) 0.058(6) -0.023(5) -0.039(6) 0.009(6)
C28 0.068(6) 0.050(6) 0.046(5) -0.022(4) -0.021(5) 0.015(5)
C29 0.048(5) 0.035(5) 0.055(5) -0.014(4) -0.011(4) 0.002(4)
C30 0.053(6) 0.085(9) 0.061(7) -0.030(6) -0.002(5) -0.018(6)
Cl9 0.151(5) 0.179(6) 0.092(3) -0.058(3) -0.020(3) 0.015(4)
Cl7 0.125(4) 0.163(5) 0.137(4) 0.020(4) -0.057(4) -0.020(4)
Cl8 0.174(6) 0.139(5) 0.135(5) -0.058(4) 0.012(4) 0.001(4)
C32 0.068(9) 0.112(12) 0.084(10) -0.017(9) 0.010(7) -0.001(8)
Cl10 0.157(4) 0.097(3) 0.098(3) -0.044(2) -0.051(3) 0.037(3)
Cl11 0.108(3) 0.076(2) 0.178(5) -0.018(3) -0.027(3) -0.022(2)
Cl12 0.077(2) 0.102(3) 0.117(3) -0.042(2) -0.023(2) 0.0131(19)
C31 0.084(9) 0.111(12) 0.070(8) -0.042(8) 0.006(7) 0.008(8)

loop_
_atom_type_symbol
_atom_type_description
_atom_type_scat_dispersion_real
_atom_type_scat_dispersion_imag
_atom_type_scat_source
C C 0.0181 0.0091 'International Tables Vol C Tables 4.2.6.8 and 6.1.1.4'
H H 0.0000 0.0000 'International Tables Vol C Tables 4.2.6.8 and 6.1.1.4'
Ag Ag 0.1306 4.2820 'International Tables Vol C Tables 4.2.6.8 and 6.1.1.4'
Cl Cl 0.3639 0.7018 'International Tables Vol C Tables 4.2.6.8 and 6.1.1.4'
F F 0.0727 0.0534 'International Tables Vol C Tables 4.2.6.8 and 6.1.1.4'
N N 0.0311 0.0180 'International Tables Vol C Tables 4.2.6.8 and 6.1.1.4'
O O 0.0492 0.0322 'International Tables Vol C Tables 4.2.6.8 and 6.1.1.4'
P P 0.2955 0.4335 'International Tables Vol C Tables 4.2.6.8 and 6.1.1.4'
S S 0.3331 0.5567 'International Tables Vol C Tables 4.2.6.8 and 6.1.1.4'

loop_
_geom_angle_atom_site_label_1
_geom_angle_atom_site_label_2
_geom_angle_atom_site_label_3
_geom_angle
_geom_angle_site_symmetry_1
_geom_angle_site_symmetry_3
S2 Ag1 Ag2 55.98(4) . .
S3 Ag1 Ag2 61.03(4) 2_446 .
S3 Ag1 S2 90.69(6) 2_446 .
O2 Ag1 Ag2 87.94(16) . .
O2 Ag1 S2 123.66(17) . .
O2 Ag1 S3 109.02(18) . 2_446
O3 Ag1 Ag2 159.33(17) . .
O3 Ag1 S2 103.46(17) . .
O3 Ag1 S3 122.77(15) . 2_446
O3 Ag1 O2 107.8(2) . .
Ag1 Ag2 Ag4 96.78(2) . 2_446
Ag1 Ag2 Ag4 99.30(2) . .
Ag4 Ag2 Ag4 66.24(2) 2_446 .
S1 Ag2 Ag1 171.84(5) . .
S1 Ag2 Ag4 76.57(5) . 2_446
S1 Ag2 Ag4 82.49(5) . .
S1 Ag2 S2 128.21(6) . .
S1 Ag2 S3 119.27(6) . 2_446
S2 Ag2 Ag1 56.42(4) . .
S2 Ag2 Ag4 48.99(4) . .
S2 Ag2 Ag4 95.29(4) . 2_446
S2 Ag2 S3 85.67(6) . 2_446
S3 Ag2 Ag1 52.79(4) 2_446 .
S3 Ag2 Ag4 94.07(4) 2_446 .
S3 Ag2 Ag4 48.21(4) 2_446 2_446
O1 Ag2 Ag1 73.34(17) . .
O1 Ag2 Ag4 145.7(2) . 2_446
O1 Ag2 Ag4 146.8(2) . .
O1 Ag2 S1 109.46(19) . .
O1 Ag2 S2 105.2(2) . .
O1 Ag2 S3 105.48(19) . 2_446
Ag4 Ag3 Ag5 93.66(2) . 2_446
S1 Ag3 Ag4 77.71(5) . .
S1 Ag3 Ag5 48.24(4) . 2_446
S1 Ag3 S3 113.72(6) . .
S3 Ag3 Ag4 46.55(4) . .
S3 Ag3 Ag5 96.04(5) . 2_446
N1 Ag3 Ag4 124.8(2) . .
N1 Ag3 Ag5 139.7(2) . 2_446
N1 Ag3 S1 122.5(2) . .
N1 Ag3 S3 118.4(2) . .
Ag2 Ag4 Ag2 113.76(2) 2_446 .
Ag2 Ag4 Ag3 97.31(2) 2_446 .
Ag2 Ag4 Ag3 81.20(2) . .
Ag2 Ag4 Ag4 56.21(2) . 2_446
Ag2 Ag4 Ag4 57.55(2) 2_446 2_446
Ag3 Ag4 Ag4 88.53(3) . 2_446
S2 Ag4 Ag2 56.84(5) . .
S2 Ag4 Ag2 128.03(5) . 2_446
S2 Ag4 Ag3 126.29(5) . .
S2 Ag4 Ag4 93.15(5) . 2_446
S3 Ag4 Ag2 126.22(5) . .
S3 Ag4 Ag2 62.11(5) . 2_446
S3 Ag4 Ag3 49.66(5) . .
S3 Ag4 Ag4 96.89(5) . 2_446
S3 Ag4 S2 168.92(7) . .
S1 Ag5 Ag3 47.81(5) 2_446 2_446
S1 Ag5 S2 105.47(6) 2_446 .
S2 Ag5 Ag3 92.65(5) . 2_446
N2 Ag5 Ag3 141.5(2) . 2_446
N2 Ag5 S1 127.1(2) . 2_446
N2 Ag5 S2 120.8(2) . .
Ag2 S1 Ag3 112.68(7) . .
Ag2 S1 Ag5 126.70(8) . 2_446
Ag3 S1 Ag5 83.95(6) . 2_446
C1 S1 Ag2 109.0(3) . .
C1 S1 Ag3 110.0(3) . .
C1 S1 Ag5 111.6(3) . 2_446
Ag2 S2 Ag1 67.60(5) . .
Ag4 S2 Ag1 129.66(7) . .
Ag4 S2 Ag2 74.17(5) . .
Ag4 S2 Ag5 87.18(6) . .
Ag5 S2 Ag1 94.30(6) . .
Ag5 S2 Ag2 131.48(7) . .
C5 S2 Ag1 115.7(3) . .
C5 S2 Ag2 108.2(3) . .
C5 S2 Ag4 106.4(3) . .
C5 S2 Ag5 120.1(3) . .
Ag1 S3 Ag2 66.18(4) 2_446 2_446
Ag3 S3 Ag1 98.49(7) . 2_446
Ag3 S3 Ag2 123.89(7) . 2_446
Ag4 S3 Ag1 127.78(7) . 2_446
Ag4 S3 Ag2 69.68(5) . 2_446
Ag4 S3 Ag3 83.79(6) . .
C9 S3 Ag1 115.5(3) . 2_446
C9 S3 Ag2 116.0(3) . 2_446
C9 S3 Ag3 119.0(3) . .
C9 S3 Ag4 108.0(3) . .
O3 P1 O5 109.0(3) . .
O3 P1 C23 108.6(4) . .
O4 P1 O3 117.2(4) . .
O4 P1 O5 108.1(4) . .
O4 P1 C23 109.6(4) . .
O5 P1 C23 103.4(4) . .
C29 O1 Ag2 130.0(6) . .
C29 O2 Ag1 113.8(6) . .
P1 O3 Ag1 122.1(3) . .
P1 O5 H5 109.5 . .
C13 N1 Ag3 117.6(6) . .
C17 N1 Ag3 126.9(7) . .
C17 N1 C13 115.4(8) . .
C18 N2 Ag5 120.3(6) . .
C22 N2 Ag5 123.9(7) . .
C22 N2 C18 115.8(8) . .
C2 C1 S1 108.4(6) . .
C2 C1 C3 110.1(9) . .
C2 C1 C4 112.6(9) . .
C3 C1 S1 108.0(6) . .
C3 C1 C4 110.4(8) . .
C4 C1 S1 107.3(6) . .
C1 C2 H2A 109.5 . .
C1 C2 H2B 109.5 . .
C1 C2 H2C 109.5 . .
H2A C2 H2B 109.5 . .
H2A C2 H2C 109.5 . .
H2B C2 H2C 109.5 . .
C1 C3 H3A 109.5 . .
C1 C3 H3B 109.5 . .
C1 C3 H3C 109.5 . .
H3A C3 H3B 109.5 . .
H3A C3 H3C 109.5 . .
H3B C3 H3C 109.5 . .
C1 C4 H4A 109.5 . .
C1 C4 H4B 109.5 . .
C1 C4 H4C 109.5 . .
H4A C4 H4B 109.5 . .
H4A C4 H4C 109.5 . .
H4B C4 H4C 109.5 . .
C6 C5 S2 106.1(6) . .
C7 C5 S2 108.2(6) . .
C7 C5 C6 111.8(9) . .
C7 C5 C8 113.0(9) . .
C8 C5 S2 108.7(6) . .
C8 C5 C6 108.8(8) . .
C5 C6 H6A 109.5 . .
C5 C6 H6B 109.5 . .
C5 C6 H6C 109.5 . .
H6A C6 H6B 109.5 . .
H6A C6 H6C 109.5 . .
H6B C6 H6C 109.5 . .
C5 C7 H7A 109.5 . .
C5 C7 H7B 109.5 . .
C5 C7 H7C 109.5 . .
H7A C7 H7B 109.5 . .
H7A C7 H7C 109.5 . .
H7B C7 H7C 109.5 . .
C5 C8 H8A 109.5 . .
C5 C8 H8B 109.5 . .
C5 C8 H8C 109.5 . .
H8A C8 H8B 109.5 . .
H8A C8 H8C 109.5 . .
H8B C8 H8C 109.5 . .
C10 C9 S3 108.8(7) . .
C10 C9 C12 106.3(12) . .
C11 C9 S3 109.0(7) . .
C11 C9 C10 118.5(13) . .
C11 C9 C12 107.4(12) . .
C12 C9 S3 106.0(7) . .
C9 C10 H10A 109.5 . .
C9 C10 H10B 109.5 . .
C9 C10 H10C 109.5 . .
H10A C10 H10B 109.5 . .
H10A C10 H10C 109.5 . .
H10B C10 H10C 109.5 . .
C9 C11 H11A 109.5 . .
C9 C11 H11B 109.5 . .
C9 C11 H11C 109.5 . .
H11A C11 H11B 109.5 . .
H11A C11 H11C 109.5 . .
H11B C11 H11C 109.5 . .
C9 C12 H12A 109.5 . .
C9 C12 H12B 109.5 . .
C9 C12 H12C 109.5 . .
H12A C12 H12B 109.5 . .
H12A C12 H12C 109.5 . .
H12B C12 H12C 109.5 . .
N1 C13 H13 118.4 . .
N1 C13 C14 123.2(9) . .
C14 C13 H13 118.4 . .
C13 C14 H14 119.1 . .
C15 C14 C13 121.7(10) . .
C15 C14 H14 119.1 . .
C14 C15 C15 123.7(10) . 2_445
C14 C15 C16 114.4(9) . .
C16 C15 C15 121.9(10) . 2_445
C15 C16 H16 120.1 . .
C17 C16 C15 119.8(10) . .
C17 C16 H16 120.1 . .
N1 C17 C16 125.3(11) . .
N1 C17 H17 117.3 . .
C16 C17 H17 117.3 . .
N2 C18 H18 118.0 . .
N2 C18 C19 124.0(9) . .
C19 C18 H18 118.0 . .
C18 C19 H19 119.9 . .
C18 C19 C20 120.2(9) . .
C20 C19 H19 119.9 . .
C19 C20 C20 121.9(10) . 2_356
C21 C20 C19 115.6(8) . .
C21 C20 C20 122.4(9) . 2_356
C20 C21 H21 120.1 . .
C22 C21 C20 119.8(9) . .
C22 C21 H21 120.1 . .
N2 C22 C21 124.6(9) . .
N2 C22 H22 117.7 . .
C21 C22 H22 117.7 . .
C24 C23 P1 120.9(8) . .
C24 C23 C28 117.7(9) . .
C28 C23 P1 121.3(7) . .
C23 C24 H24 118.8 . .
C23 C24 C25 122.3(12) . .
C25 C24 H24 118.8 . .
C24 C25 H25 120.3 . .
C24 C25 C26 119.4(13) . .
C26 C25 H25 120.3 . .
C25 C26 H26 120.3 . .
C27 C26 C25 119.4(11) . .
C27 C26 H26 120.3 . .
C26 C27 H27 119.6 . .
C26 C27 C28 120.7(12) . .
C28 C27 H27 119.6 . .
C23 C28 C27 120.4(11) . .
C23 C28 H28 119.8 . .
C27 C28 H28 119.8 . .
O1 C29 O2 130.5(9) . .
O1 C29 C30 113.9(9) . .
O2 C29 C30 115.5(9) . .
F1 C30 F3 106.5(11) . .
F1 C30 C29 112.7(10) . .
F2 C30 F1 107.2(13) . .
F2 C30 F3 104.6(11) . .
F2 C30 C29 111.4(10) . .
F3 C30 C29 113.8(11) . .
Cl1 C34 Cl2 99.8(15) . .
Cl1 C34 Cl3 95(2) . .
Cl1 C34 H34 116.9 . .
Cl2 C34 Cl3 108(2) . .
Cl2 C34 H34 116.9 . .
Cl3 C34 H34 116.9 . .
Cl3B C34B Cl1B 94.4(16) . .
Cl3B C34B Cl2B 94.6(16) . .
Cl3B C34B H34B 122.0 . .
Cl1B C34B H34B 122.0 . .
Cl2B C34B Cl1B 94.3(16) . .
Cl2B C34B H34B 122.0 . .
Cl4 C33 Cl5B 108.5(18) . .
Cl4 C33 H33A 111.5 . .
Cl4 C33 H33 102.7 . .
Cl6 C33 Cl4 120.3(16) . .
Cl6 C33 H33 102.7 . .
Cl6B C33 Cl4 107.2(11) . .
Cl6B C33 Cl5B 106.3(12) . .
Cl6B C33 H33A 111.5 . .
Cl5 C33 Cl4 106.4(12) . .
Cl5 C33 Cl6 119.0(14) . .
Cl5 C33 H33 102.7 . .
Cl5B C33 H33A 111.5 . .
Cl9 C32 Cl7 115.4(11) . .
Cl9 C32 Cl8 108.7(9) . .
Cl9 C32 H32 109.0 . .
Cl7 C32 Cl8 105.6(11) . .
Cl7 C32 H32 109.0 . .
Cl8 C32 H32 109.0 . .
Cl10 C31 Cl11 110.9(9) . .
Cl10 C31 Cl12 110.2(9) . .
Cl10 C31 H31 108.8 . .
Cl11 C31 Cl12 109.2(9) . .
Cl11 C31 H31 108.8 . .
Cl12 C31 H31 108.8 . .

loop_
_geom_bond_atom_site_label_1
_geom_bond_atom_site_label_2
_geom_bond_distance
_geom_bond_site_symmetry_2
Ag1 Ag2 2.9532(8) .
Ag1 S2 2.6611(19) .
Ag1 S3 2.5709(19) 2_446
Ag1 O2 2.343(6) .
Ag1 O3 2.286(6) .
Ag2 Ag4 3.0426(8) .
Ag2 Ag4 2.9964(8) 2_446
Ag2 S1 2.4566(18) .
Ag2 S2 2.6475(19) .
Ag2 S3 2.8241(19) 2_446
Ag2 O1 2.377(6) .
Ag3 Ag4 3.2625(9) .
Ag3 Ag5 3.3240(10) 2_446
Ag3 S1 2.477(2) .
Ag3 S3 2.501(2) .
Ag3 N1 2.277(7) .
Ag4 Ag4 3.2998(11) 2_446
Ag4 S2 2.3865(19) .
Ag4 S3 2.3823(19) .
Ag5 S1 2.4934(19) 2_446
Ag5 S2 2.548(2) .
Ag5 N2 2.267(7) .
S1 C1 1.858(8) .
S2 C5 1.879(8) .
S3 C9 1.874(8) .
P1 O3 1.515(6) .
P1 O4 1.497(6) .
P1 O5 1.562(6) .
P1 C23 1.823(9) .
F1 C30 1.312(14) .
F2 C30 1.299(17) .
F3 C30 1.322(15) .
O1 C29 1.232(12) .
O2 C29 1.237(12) .
O5 H5 0.8300 .
N1 C13 1.321(14) .
N1 C17 1.304(14) .
N2 C18 1.331(13) .
N2 C22 1.320(14) .
C1 C2 1.508(14) .
C1 C3 1.527(13) .
C1 C4 1.527(14) .
C2 H2A 0.9700 .
C2 H2B 0.9700 .
C2 H2C 0.9700 .
C3 H3A 0.9700 .
C3 H3B 0.9700 .
C3 H3C 0.9700 .
C4 H4A 0.9700 .
C4 H4B 0.9700 .
C4 H4C 0.9700 .
C5 C6 1.523(13) .
C5 C7 1.480(14) .
C5 C8 1.509(13) .
C6 H6A 0.9700 .
C6 H6B 0.9700 .
C6 H6C 0.9700 .
C7 H7A 0.9700 .
C7 H7B 0.9700 .
C7 H7C 0.9700 .
C8 H8A 0.9700 .
C8 H8B 0.9700 .
C8 H8C 0.9700 .
C9 C10 1.488(16) .
C9 C11 1.442(17) .
C9 C12 1.533(16) .
C10 H10A 0.9700 .
C10 H10B 0.9700 .
C10 H10C 0.9700 .
C11 H11A 0.9700 .
C11 H11B 0.9700 .
C11 H11C 0.9700 .
C12 H12A 0.9700 .
C12 H12B 0.9700 .
C12 H12C 0.9700 .
C13 H13 0.9400 .
C13 C14 1.374(14) .
C14 H14 0.9400 .
C14 C15 1.373(13) .
C15 C15 1.473(17) 2_445
C15 C16 1.380(14) .
C16 H16 0.9400 .
C16 C17 1.377(14) .
C17 H17 0.9400 .
C18 H18 0.9400 .
C18 C19 1.357(13) .
C19 H19 0.9400 .
C19 C20 1.391(13) .
C20 C20 1.486(15) 2_356
C20 C21 1.383(13) .
C21 H21 0.9400 .
C21 C22 1.362(14) .
C22 H22 0.9400 .
C23 C24 1.363(14) .
C23 C28 1.368(14) .
C24 H24 0.9400 .
C24 C25 1.367(18) .
C25 H25 0.9400 .
C25 C26 1.37(2) .
C26 H26 0.9400 .
C26 C27 1.36(2) .
C27 H27 0.9400 .
C27 C28 1.381(15) .
C28 H28 0.9400 .
C29 C30 1.535(14) .
Cl1 C34 1.765(14) .
Cl2 C34 1.770(14) .
Cl3 C34 1.774(10) .
Cl3B C34B 1.772(14) .
Cl1B C34B 1.777(14) .
Cl2B C34B 1.773(14) .
C34 H34 0.9900 .
C34B H34B 0.9900 .
Cl4 C33 1.691(12) .
Cl6 C33 1.689(12) .
Cl6B C33 1.688(12) .
Cl5 C33 1.685(12) .
Cl5B C33 1.700(13) .
C33 H33A 0.9900 .
C33 H33 0.9900 .
Cl9 C32 1.663(18) .
Cl7 C32 1.724(18) .
Cl8 C32 1.81(2) .
C32 H32 0.9900 .
Cl10 C31 1.712(17) .
Cl11 C31 1.734(18) .
Cl12 C31 1.787(17) .
C31 H31 0.9900 .

loop_
_geom_torsion_atom_site_label_1
_geom_torsion_atom_site_label_2
_geom_torsion_atom_site_label_3
_geom_torsion_atom_site_label_4
_geom_torsion
_geom_torsion_site_symmetry_1
_geom_torsion_site_symmetry_4
Ag1 S2 C5 C6 -1.1(7) . .
Ag1 S2 C5 C7 -121.2(7) . .
Ag1 S2 C5 C8 115.7(6) . .
Ag1 S3 C9 C10 -164.7(10) 2_446 .
Ag1 S3 C9 C11 64.7(11) 2_446 .
Ag1 S3 C9 C12 -50.7(10) 2_446 .
Ag1 O2 C29 O1 1.5(14) . .
Ag1 O2 C29 C30 -175.4(8) . .
Ag2 S1 C1 C2 64.5(8) . .
Ag2 S1 C1 C3 -54.7(7) . .
Ag2 S1 C1 C4 -173.7(7) . .
Ag2 S2 C5 C6 -74.4(7) . .
Ag2 S2 C5 C7 165.5(7) . .
Ag2 S2 C5 C8 42.4(7) . .
Ag2 S3 C9 C10 120.7(10) 2_446 .
Ag2 S3 C9 C11 -9.9(11) 2_446 .
Ag2 S3 C9 C12 -125.3(9) 2_446 .
Ag2 O1 C29 O2 -22.0(17) . .
Ag2 O1 C29 C30 155.0(8) . .
Ag3 S1 C1 C2 -171.6(7) . .
Ag3 S1 C1 C3 69.3(7) . .
Ag3 S1 C1 C4 -49.7(8) . .
Ag3 S3 C9 C10 -47.9(11) . .
Ag3 S3 C9 C11 -178.5(10) . .
Ag3 S3 C9 C12 66.1(10) . .
Ag3 N1 C13 C14 174.2(11) . .
Ag3 N1 C17 C16 -175.7(12) . .
Ag4 S2 C5 C6 -152.7(6) . .
Ag4 S2 C5 C7 87.2(8) . .
Ag4 S2 C5 C8 -35.9(7) . .
Ag4 S3 C9 C10 45.0(11) . .
Ag4 S3 C9 C11 -85.6(11) . .
Ag4 S3 C9 C12 159.0(9) . .
Ag5 S1 C1 C2 -80.2(8) 2_446 .
Ag5 S1 C1 C3 160.6(6) 2_446 .
Ag5 S1 C1 C4 41.6(8) 2_446 .
Ag5 S2 C5 C6 110.9(6) . .
Ag5 S2 C5 C7 -9.2(9) . .
Ag5 S2 C5 C8 -132.3(6) . .
Ag5 N2 C18 C19 175.1(9) . .
Ag5 N2 C22 C21 -174.8(8) . .
P1 C23 C24 C25 179.3(11) . .
P1 C23 C28 C27 179.5(8) . .
O1 C29 C30 F1 37.9(16) . .
O1 C29 C30 F2 -82.7(13) . .
O1 C29 C30 F3 159.3(11) . .
O2 C29 C30 F1 -144.7(12) . .
O2 C29 C30 F2 94.7(13) . .
O2 C29 C30 F3 -23.3(15) . .
O3 P1 C23 C24 -13.4(9) . .
O3 P1 C23 C28 165.7(7) . .
O4 P1 O3 Ag1 -32.3(6) . .
O4 P1 C23 C24 115.8(8) . .
O4 P1 C23 C28 -65.1(9) . .
O5 P1 O3 Ag1 -155.5(4) . .
O5 P1 C23 C24 -129.1(8) . .
O5 P1 C23 C28 50.0(8) . .
N1 C13 C14 C15 1(2) . .
N2 C18 C19 C20 -0.7(17) . .
C13 N1 C17 C16 1(2) . .
C13 C14 C15 C15 -180.0(13) . 2_445
C13 C14 C15 C16 1.9(19) . .
C14 C15 C16 C17 -4(2) . .
C15 C15 C16 C17 178.2(14) 2_445 .
C15 C16 C17 N1 2(3) . .
C17 N1 C13 C14 -3(2) . .
C18 N2 C22 C21 1.9(16) . .
C18 C19 C20 C20 -179.0(11) . 2_356
C18 C19 C20 C21 3.1(14) . .
C19 C20 C21 C22 -2.9(14) . .
C20 C20 C21 C22 179.1(10) 2_356 .
C20 C21 C22 N2 0.5(17) . .
C22 N2 C18 C19 -1.8(16) . .
C23 P1 O3 Ag1 92.5(5) . .
C23 C24 C25 C26 1(2) . .
C24 C23 C28 C27 -1.3(15) . .
C24 C25 C26 C27 -1(2) . .
C25 C26 C27 C28 0(2) . .
C26 C27 C28 C23 1.5(18) . .
C28 C23 C24 C25 0.1(17) . .
